data_7120279
loop_
_publ_author_name
'Wombacher, T.'
'Goddard, R.'
'Lehmann, C. W.'
'Schneider, J. J.'

_publ_section_title
;
 Organometallic rubidium and cesium compounds of the
 5,6;11,12-di-o-phenylene-tetracene dianion
;
_journal_name_full 'Chem. Commun.'
_journal_paper_doi 10.1039/C7CC02320K
_journal_year 2017
_chemical_formula_moiety 'C54 H64 O12 Rb2, 2(C4 H8 O)'
_chemical_formula_sum 'C62 H80 O14 Rb2'
_chemical_formula_weight 1220.20
_chemical_name_systematic
'Bis(cyclo-1,4,7,10,13,16-hexaoxy-octakiadecane-rubidium)- diindeno[1,2,3-fg:1',2',3'-op]tetracene tetrahydrofuran solute'
_chemical_properties_physical ', Air-sensitive,Moisture-sensitive,Heat-sensitive,Oxygen-sensitive'
_space_group_crystal_system triclinic
_space_group_IT_number 2
_space_group_name_Hall '-P 1'
_space_group_name_H-M_alt 'P -1'
_symmetry_cell_setting triclinic
_symmetry_Int_Tables_number 2
_symmetry_space_group_name_Hall '-P 1'
_symmetry_space_group_name_H-M 'P -1'
_atom_sites_solution_hydrogens geom
_atom_sites_solution_primary direct
_atom_sites_solution_secondary difmap
_audit_block_code 10119_Wombacher_DOPT_Rb_18C8_THF_100K
_audit_creation_date 2016-06-15
_audit_creation_method SHELXL-2014/7
_audit_update_record
;
2017-02-23 deposited with the CCDC.
2017-05-19 downloaded from the CCDC.
;
_cell_angle_alpha 98.144(3)
_cell_angle_beta 97.696(3)
_cell_angle_gamma 109.057(3)
_cell_formula_units_Z 2
_cell_length_a 10.9805(18)
_cell_length_b 12.636(2)
_cell_length_c 22.734(4)
_cell_measurement_reflns_used 9947
_cell_measurement_temperature 100(2)
_cell_measurement_theta_max 36.3025
_cell_measurement_theta_min 3.0789
_cell_volume 2896.2(8)
_computing_cell_refinement 'SAINT software (Bruker AXS, 2004)'
_computing_data_collection 'APEX2 (Bruker AXS, 2005-2013)'
_computing_data_reduction 'SAINT software (Bruker AXS, 2004)'
_computing_molecular_graphics 'DIAMOND (Crystal Impact GbR, 1997-2014)'
_computing_structure_refinement 'SHELXL (G. M. Sheldrick, 2015)'
_computing_structure_solution 'SHELXT (G. M. Sheldrick, 2015)'
_diffrn_ambient_temperature 100(2)
_diffrn_detector_area_resol_mean 66.67
_diffrn_measured_fraction_theta_full 0.998
_diffrn_measured_fraction_theta_max 0.998
_diffrn_measurement_device_type 'Bruker-AXS Kappa Mach3 APEX-II'
_diffrn_measurement_method 'CCD \f- and \w-scans'
_diffrn_radiation_monochromator 'Incoatec Helios mirrors'
_diffrn_radiation_source 1\mS
_diffrn_radiation_type Mo-K\a
_diffrn_radiation_wavelength 0.71073
_diffrn_reflns_av_R_equivalents 0.1152
_diffrn_reflns_av_unetI/netI 0.1127
_diffrn_reflns_Laue_measured_fraction_full 0.998
_diffrn_reflns_Laue_measured_fraction_max 0.998
_diffrn_reflns_limit_h_max 15
_diffrn_reflns_limit_h_min -15
_diffrn_reflns_limit_k_max 18
_diffrn_reflns_limit_k_min -18
_diffrn_reflns_limit_l_max 32
_diffrn_reflns_limit_l_min -32
_diffrn_reflns_number 81216
_diffrn_reflns_point_group_measured_fraction_full 0.998
_diffrn_reflns_point_group_measured_fraction_max 0.998
_diffrn_reflns_theta_full 25.242
_diffrn_reflns_theta_max 30.507
_diffrn_reflns_theta_min 2.997
_exptl_absorpt_coefficient_mu 1.755
_exptl_absorpt_correction_T_max 0.91815
_exptl_absorpt_correction_T_min 0.69583
_exptl_absorpt_correction_type gaussian
_exptl_absorpt_process_details 'SADABS (Bruker AXS, 2012)'
_exptl_crystal_colour red
_exptl_crystal_density_diffrn 1.399
_exptl_crystal_description plate
_exptl_crystal_F_000 1276
_exptl_crystal_recrystallization_method 'Re-crystallisation from solvent: tetrahydrofuran'
_exptl_crystal_size_max 0.267
_exptl_crystal_size_mid 0.110
_exptl_crystal_size_min 0.083
_refine_diff_density_max 1.935
_refine_diff_density_min -1.038
_refine_diff_density_rms 0.096
_refine_ls_extinction_method none
_refine_ls_goodness_of_fit_ref 0.854
_refine_ls_hydrogen_treatment constr
_refine_ls_matrix_type full
_refine_ls_number_parameters 703
_refine_ls_number_reflns 17652
_refine_ls_number_restraints 0
_refine_ls_restrained_S_all 0.854
_refine_ls_R_factor_all 0.1123
_refine_ls_R_factor_gt 0.0494
_refine_ls_shift/su_max 0.001
_refine_ls_shift/su_mean 0.000
_refine_ls_structure_factor_coef Fsqd
_refine_ls_weighting_details 'w=1/[\s^2^(Fo^2^)+(0.0869P)^2^] where P=(Fo^2^+2Fc^2^)/3'
_refine_ls_weighting_scheme calc
_refine_ls_wR_factor_gt 0.1132
_refine_ls_wR_factor_ref 0.1427
_reflns_Friedel_coverage 0.000
_reflns_number_gt 10491
_reflns_number_total 17652
_reflns_threshold_expression 'I > 2\s(I)'
_cod_data_source_file c7cc02320k2.cif
_cod_data_source_block 1
_cod_original_cell_volume 2896.1(8)
_cod_original_sg_symbol_Hall '-p 1'
_cod_original_sg_symbol_H-M 'p -1'
_cod_database_code 7120279
_shelx_shelxl_version_number 2014/7
_shelx_space_group_comment
;
The symmetry employed for this shelxl refinement is uniquely defined
by the following loop, which should always be used as a source of
symmetry information in preference to the above space-group names.
They are only intended as comments.
;
_shelx_estimated_absorpt_t_min 0.651
_shelx_estimated_absorpt_t_max 0.868

loop_
_space_group_symop_operation_xyz
'x, y, z'
'-x, -y, -z'

loop_
_atom_site_label
_atom_site_type_symbol
_atom_site_fract_x
_atom_site_fract_y
_atom_site_fract_z
_atom_site_U_iso_or_equiv
_atom_site_adp_type
_atom_site_occupancy
_atom_site_site_symmetry_order
_atom_site_calc_flag
_atom_site_refinement_flags_posn
_atom_site_refinement_flags_adp
C1 C 1.1943(3) 0.4337(3) 0.52437(13) 0.0192(6) Uani 1 1 d . .
C2 C 1.3073(3) 0.4029(3) 0.52731(14) 0.0236(6) Uani 1 1 d . .
H2 H 1.3617 0.4221 0.4984 0.028 Uiso 1 1 calc R U
C3 C 1.3416(3) 0.3460(3) 0.57058(14) 0.0255(7) Uani 1 1 d . .
H3 H 1.4179 0.3261 0.5709 0.031 Uiso 1 1 calc R U
C4 C 1.2641(3) 0.3179(3) 0.61369(14) 0.0262(7) Uani 1 1 d . .
H4 H 1.2868 0.2779 0.6433 0.031 Uiso 1 1 calc R U
C5 C 1.1545(3) 0.3481(3) 0.61329(13) 0.0226(6) Uani 1 1 d . .
H5 H 1.1028 0.3287 0.6432 0.027 Uiso 1 1 calc R U
C6 C 1.1159(3) 0.4068(3) 0.57033(13) 0.0196(6) Uani 1 1 d . .
C7 C 0.9995(3) 0.4377(3) 0.56971(13) 0.0199(6) Uani 1 1 d . .
C8 C 0.8970(3) 0.4271(3) 0.60429(13) 0.0195(6) Uani 1 1 d . .
C9 C 0.8744(3) 0.3835(3) 0.65689(13) 0.0230(6) Uani 1 1 d . .
H9 H 0.9357 0.3553 0.6766 0.028 Uiso 1 1 calc R U
C10 C 0.7639(3) 0.3814(3) 0.68016(14) 0.0263(7) Uani 1 1 d . .
H10 H 0.7496 0.3510 0.7156 0.032 Uiso 1 1 calc R U
C11 C 0.6728(3) 0.4235(3) 0.65218(14) 0.0270(7) Uani 1 1 d . .
H11 H 0.5970 0.4208 0.6686 0.032 Uiso 1 1 calc R U
C12 C 0.6926(3) 0.4689(3) 0.60086(14) 0.0232(6) Uani 1 1 d . .
H12 H 0.6307 0.4983 0.5827 0.028 Uiso 1 1 calc R U
C13 C 0.8031(3) 0.4722(3) 0.57531(13) 0.0196(6) Uani 1 1 d . .
C14 C 0.8467(3) 0.5111(3) 0.52271(13) 0.0188(6) Uani 1 1 d . .
C15 C 0.9628(3) 0.4882(3) 0.52223(13) 0.0203(6) Uani 1 1 d . .
C16 C 0.8900(3) 0.0919(3) 0.49975(13) 0.0228(6) Uani 1 1 d . .
H16A H 0.9688 0.0959 0.5281 0.027 Uiso 1 1 calc R U
H16B H 0.8433 0.0113 0.4790 0.027 Uiso 1 1 calc R U
C17 C 0.8021(3) 0.1341(3) 0.53375(13) 0.0245(7) Uani 1 1 d . .
H17A H 0.7815 0.0914 0.5666 0.029 Uiso 1 1 calc R U
H17B H 0.8471 0.2161 0.5523 0.029 Uiso 1 1 calc R U
C18 C 0.5976(3) 0.1622(3) 0.52359(14) 0.0247(7) Uani 1 1 d . .
H18A H 0.6440 0.2437 0.5427 0.030 Uiso 1 1 calc R U
H18B H 0.5707 0.1192 0.5557 0.030 Uiso 1 1 calc R U
C19 C 0.4799(3) 0.1496(3) 0.47835(14) 0.0253(7) Uani 1 1 d . .
H19A H 0.4419 0.0705 0.4545 0.030 Uiso 1 1 calc R U
H19B H 0.4124 0.1655 0.4993 0.030 Uiso 1 1 calc R U
C20 C 0.4100(3) 0.2254(3) 0.39660(15) 0.0288(7) Uani 1 1 d . .
H20A H 0.3453 0.2455 0.4179 0.035 Uiso 1 1 calc R U
H20B H 0.3664 0.1476 0.3715 0.035 Uiso 1 1 calc R U
C21 C 0.4587(3) 0.3091(3) 0.35726(16) 0.0304(8) Uani 1 1 d . .
H21A H 0.3835 0.3148 0.3302 0.036 Uiso 1 1 calc R U
H21B H 0.5093 0.3855 0.3826 0.036 Uiso 1 1 calc R U
C22 C 0.5884(3) 0.3476(3) 0.28273(17) 0.0371(9) Uani 1 1 d . .
H22A H 0.6406 0.4248 0.3068 0.045 Uiso 1 1 calc R U
H22B H 0.5138 0.3532 0.2552 0.045 Uiso 1 1 calc R U
C23 C 0.6719(3) 0.3036(3) 0.24672(16) 0.0354(9) Uani 1 1 d . .
H23A H 0.6225 0.2235 0.2260 0.042 Uiso 1 1 calc R U
H23B H 0.6961 0.3498 0.2156 0.042 Uiso 1 1 calc R U
C24 C 0.8735(3) 0.2718(3) 0.25504(14) 0.0264(7) Uani 1 1 d . .
H24A H 0.9006 0.3189 0.2246 0.032 Uiso 1 1 calc R U
H24B H 0.8282 0.1914 0.2337 0.032 Uiso 1 1 calc R U
C25 C 0.9916(3) 0.2813(3) 0.29969(14) 0.0242(7) Uani 1 1 d . .
H25A H 1.0554 0.2598 0.2783 0.029 Uiso 1 1 calc R U
H25B H 1.0347 0.3610 0.3223 0.029 Uiso 1 1 calc R U
C26 C 1.0594(3) 0.2078(3) 0.38209(14) 0.0235(7) Uani 1 1 d . .
H26A H 1.1057 0.2856 0.4067 0.028 Uiso 1 1 calc R U
H26B H 1.1218 0.1857 0.3599 0.028 Uiso 1 1 calc R U
C27 C 1.0124(3) 0.1257(3) 0.42245(14) 0.0232(6) Uani 1 1 d . .
H27A H 0.9647 0.0481 0.3978 0.028 Uiso 1 1 calc R U
H27B H 1.0884 0.1230 0.4503 0.028 Uiso 1 1 calc R U
C28 C 0.1933(4) -0.0102(4) 0.2290(2) 0.0545(12) Uani 1 1 d . .
H28A H 0.2839 0.0419 0.2473 0.065 Uiso 1 1 calc R U
H28B H 0.1893 -0.0366 0.1854 0.065 Uiso 1 1 calc R U
C29 C 0.1548(4) -0.1114(4) 0.2602(2) 0.0508(11) Uani 1 1 d . .
H29A H 0.1170 -0.1843 0.2303 0.061 Uiso 1 1 calc R U
H29B H 0.2314 -0.1129 0.2881 0.061 Uiso 1 1 calc R U
C30 C 0.0530(4) -0.0911(3) 0.29486(17) 0.0360(8) Uani 1 1 d . .
H30A H -0.0136 -0.1641 0.2978 0.043 Uiso 1 1 calc R U
H30B H 0.0944 -0.0455 0.3361 0.043 Uiso 1 1 calc R U
C31 C -0.0062(3) -0.0260(3) 0.25667(16) 0.0318(8) Uani 1 1 d . .
H31A H -0.0729 -0.0784 0.2219 0.038 Uiso 1 1 calc R U
H31B H -0.0477 0.0189 0.2808 0.038 Uiso 1 1 calc R U
C32 C 0.6899(3) 0.4442(3) -0.03669(14) 0.0277(7) Uani 1 1 d . .
C33 C 0.8068(3) 0.4367(3) -0.05273(15) 0.0316(8) Uani 1 1 d . .
H33 H 0.8850 0.5018 -0.0400 0.038 Uiso 1 1 calc R U
C34 C 0.8129(3) 0.3394(3) -0.08608(16) 0.0342(8) Uani 1 1 d . .
H34 H 0.8941 0.3384 -0.0958 0.041 Uiso 1 1 calc R U
C35 C 0.7001(3) 0.2424(3) -0.10551(15) 0.0317(8) Uani 1 1 d . .
H35 H 0.7037 0.1753 -0.1289 0.038 Uiso 1 1 calc R U
C36 C 0.5826(3) 0.2447(3) -0.09043(14) 0.0285(7) Uani 1 1 d . .
H36 H 0.5066 0.1776 -0.1034 0.034 Uiso 1 1 calc R U
C37 C 0.5713(3) 0.3424(3) -0.05659(14) 0.0258(7) Uani 1 1 d . .
C38 C 0.4506(3) 0.3495(3) -0.04229(13) 0.0232(7) Uani 1 1 d . .
C39 C 0.3159(3) 0.2771(3) -0.05078(14) 0.0271(7) Uani 1 1 d . .
C40 C 0.2513(3) 0.1628(3) -0.07964(15) 0.0338(8) Uani 1 1 d . .
H40 H 0.2993 0.1209 -0.0976 0.041 Uiso 1 1 calc R U
C41 C 0.1186(4) 0.1105(4) -0.08229(19) 0.0447(10) Uani 1 1 d . .
H41 H 0.0763 0.0329 -0.1022 0.054 Uiso 1 1 calc R U
C42 C 0.0455(4) 0.1696(4) -0.05622(19) 0.0483(11) Uani 1 1 d . .
H42 H -0.0458 0.1318 -0.0584 0.058 Uiso 1 1 calc R U
C43 C 0.1044(3) 0.2818(4) -0.02751(16) 0.0378(9) Uani 1 1 d . .
H43 H 0.0532 0.3208 -0.0101 0.045 Uiso 1 1 calc R U
C44 C 0.2388(3) 0.3399(3) -0.02339(14) 0.0293(8) Uani 1 1 d . .
C45 C 0.3222(3) 0.4553(3) 0.00331(14) 0.0277(8) Uani 1 1 d . .
C46 C 0.4453(3) 0.4542(4) -0.00970(16) 0.0395(10) Uani 1 1 d . .
C47 C 0.6247(4) 0.6419(3) 0.20410(15) 0.0330(8) Uani 1 1 d . .
H47A H 0.6226 0.7031 0.2359 0.040 Uiso 1 1 calc R U
H47B H 0.6093 0.6638 0.1644 0.040 Uiso 1 1 calc R U
C48 C 0.7556(4) 0.6285(3) 0.21476(15) 0.0349(8) Uani 1 1 d . .
H48A H 0.8259 0.7032 0.2181 0.042 Uiso 1 1 calc R U
H48B H 0.7685 0.6018 0.2532 0.042 Uiso 1 1 calc R U
C49 C 0.8896(3) 0.5411(3) 0.17001(16) 0.0343(8) Uani 1 1 d . .
H49A H 0.9134 0.5155 0.2077 0.041 Uiso 1 1 calc R U
H49B H 0.9552 0.6172 0.1711 0.041 Uiso 1 1 calc R U
C50 C 0.8899(3) 0.4580(3) 0.11623(15) 0.0314(8) Uani 1 1 d . .
H50A H 0.8629 0.4818 0.0785 0.038 Uiso 1 1 calc R U
H50B H 0.9793 0.4554 0.1171 0.038 Uiso 1 1 calc R U
C51 C 0.7991(3) 0.2611(3) 0.07094(14) 0.0294(7) Uani 1 1 d . .
H51A H 0.8883 0.2580 0.0725 0.035 Uiso 1 1 calc R U
H51B H 0.7697 0.2770 0.0311 0.035 Uiso 1 1 calc R U
C52 C 0.7064(3) 0.1497(3) 0.07936(15) 0.0302(7) Uani 1 1 d . .
H52A H 0.7106 0.0861 0.0498 0.036 Uiso 1 1 calc R U
H52B H 0.7315 0.1374 0.1206 0.036 Uiso 1 1 calc R U
C53 C 0.4836(3) 0.0515(3) 0.08006(15) 0.0298(7) Uani 1 1 d . .
H53A H 0.5046 0.0421 0.1223 0.036 Uiso 1 1 calc R U
H53B H 0.4857 -0.0158 0.0526 0.036 Uiso 1 1 calc R U
C54 C 0.3501(3) 0.0598(3) 0.06783(16) 0.0312(8) Uani 1 1 d . .
H54A H 0.3348 0.0811 0.0280 0.037 Uiso 1 1 calc R U
H54B H 0.2823 -0.0151 0.0668 0.037 Uiso 1 1 calc R U
C55 C 0.2149(3) 0.1551(3) 0.10337(18) 0.0375(9) Uani 1 1 d . .
H55A H 0.1451 0.0806 0.1010 0.045 Uiso 1 1 calc R U
H55B H 0.2011 0.1800 0.0644 0.045 Uiso 1 1 calc R U
C56 C 0.2081(4) 0.2414(3) 0.15398(18) 0.0390(9) Uani 1 1 d . .
H56A H 0.1180 0.2433 0.1497 0.047 Uiso 1 1 calc R U
H56B H 0.2305 0.2205 0.1933 0.047 Uiso 1 1 calc R U
C57 C 0.2969(3) 0.4364(3) 0.19850(14) 0.0293(7) Uani 1 1 d . .
H57A H 0.3169 0.4172 0.2385 0.035 Uiso 1 1 calc R U
H57B H 0.2092 0.4436 0.1938 0.035 Uiso 1 1 calc R U
C58 C 0.3978(3) 0.5460(3) 0.19443(15) 0.0296(7) Uani 1 1 d . .
H58A H 0.3797 0.5634 0.1538 0.035 Uiso 1 1 calc R U
H58B H 0.3947 0.6089 0.2249 0.035 Uiso 1 1 calc R U
C59 C -0.3571(5) -0.0638(4) 0.35327(18) 0.0588(13) Uani 1 1 d . .
H59A H -0.2919 0.0086 0.3777 0.071 Uiso 1 1 calc R U
H59B H -0.3755 -0.1211 0.3795 0.071 Uiso 1 1 calc R U
C60 C -0.4813(4) -0.0454(4) 0.32920(17) 0.0451(10) Uani 1 1 d . .
H60A H -0.4801 0.0306 0.3481 0.054 Uiso 1 1 calc R U
H60B H -0.5594 -0.1050 0.3364 0.054 Uiso 1 1 calc R U
C61 C -0.4804(4) -0.0536(5) 0.26155(19) 0.0539(12) Uani 1 1 d . .
H61A H -0.5495 -0.1245 0.2377 0.065 Uiso 1 1 calc R U
H61B H -0.4947 0.0129 0.2475 0.065 Uiso 1 1 calc R U
C62 C -0.3474(4) -0.0547(4) 0.2557(2) 0.0459(10) Uani 1 1 d . .
H62A H -0.3508 -0.1016 0.2163 0.055 Uiso 1 1 calc R U
H62B H -0.2857 0.0238 0.2585 0.055 Uiso 1 1 calc R U
O1 O 0.9277(2) 0.16101(18) 0.45643(9) 0.0212(4) Uani 1 1 d . .
O2 O 0.6830(2) 0.11886(18) 0.49329(9) 0.0220(4) Uani 1 1 d . .
O3 O 0.5183(2) 0.22810(19) 0.43924(10) 0.0251(5) Uani 1 1 d . .
O4 O 0.5402(2) 0.27169(19) 0.32216(10) 0.0265(5) Uani 1 1 d . .
O5 O 0.7872(2) 0.3099(2) 0.28617(10) 0.0260(5) Uani 1 1 d . .
O6 O 0.95041(19) 0.20699(18) 0.34034(9) 0.0202(4) Uani 1 1 d . .
O7 O 0.1026(3) 0.0474(2) 0.23650(13) 0.0452(7) Uani 1 1 d . .
O8 O 0.5244(2) 0.53674(19) 0.20507(10) 0.0282(5) Uani 1 1 d . .
O9 O 0.7626(2) 0.54820(19) 0.16599(10) 0.0295(5) Uani 1 1 d . .
O10 O 0.8005(2) 0.3481(2) 0.11807(9) 0.0265(5) Uani 1 1 d . .
O11 O 0.5774(2) 0.15218(19) 0.07074(10) 0.0266(5) Uani 1 1 d . .
O12 O 0.3406(2) 0.14353(19) 0.11403(10) 0.0291(5) Uani 1 1 d . .
O13 O 0.2977(2) 0.3497(2) 0.15204(10) 0.0305(5) Uani 1 1 d . .
O14 O -0.3069(2) -0.1026(2) 0.30413(11) 0.0372(6) Uani 1 1 d . .
Rb1 Rb 0.78095(3) 0.29431(2) 0.41177(2) 0.01890(7) Uani 1 1 d . .
Rb2 Rb 0.52837(3) 0.36664(3) 0.10014(2) 0.02202(8) Uani 1 1 d . .

loop_
_atom_site_aniso_label
_atom_site_aniso_U_11
_atom_site_aniso_U_22
_atom_site_aniso_U_33
_atom_site_aniso_U_23
_atom_site_aniso_U_13
_atom_site_aniso_U_12
C1 0.0163(13) 0.0172(15) 0.0179(13) -0.0032(12) 0.0006(11) 0.0017(12)
C2 0.0186(14) 0.0248(17) 0.0244(15) 0.0015(14) 0.0048(12) 0.0047(13)
C3 0.0200(15) 0.0296(18) 0.0267(16) 0.0015(14) 0.0026(13) 0.0109(14)
C4 0.0259(16) 0.0286(18) 0.0242(15) 0.0056(14) 0.0013(13) 0.0110(14)
C5 0.0188(14) 0.0253(17) 0.0193(14) 0.0022(13) 0.0018(12) 0.0034(13)
C6 0.0178(14) 0.0183(15) 0.0188(14) 0.0001(12) 0.0016(11) 0.0034(12)
C7 0.0183(14) 0.0145(15) 0.0205(14) 0.0018(12) -0.0016(12) 0.0001(12)
C8 0.0179(14) 0.0158(15) 0.0201(14) -0.0004(12) 0.0019(11) 0.0021(12)
C9 0.0227(15) 0.0238(17) 0.0201(14) 0.0014(13) 0.0021(12) 0.0072(13)
C10 0.0267(16) 0.0327(19) 0.0209(15) 0.0060(14) 0.0082(13) 0.0106(15)
C11 0.0231(16) 0.034(2) 0.0246(16) 0.0032(15) 0.0096(13) 0.0098(15)
C12 0.0222(15) 0.0230(17) 0.0227(15) -0.0001(13) 0.0028(12) 0.0083(13)
C13 0.0166(14) 0.0186(15) 0.0193(14) -0.0010(12) 0.0000(11) 0.0040(12)
C14 0.0117(13) 0.0197(16) 0.0188(13) -0.0018(12) -0.0012(11) 0.0014(12)
C15 0.0172(14) 0.0204(16) 0.0196(14) 0.0019(12) 0.0016(12) 0.0032(12)
C16 0.0244(15) 0.0221(17) 0.0191(14) 0.0057(13) 0.0006(12) 0.0050(13)
C17 0.0262(16) 0.0269(18) 0.0179(14) 0.0065(13) 0.0016(12) 0.0061(14)
C18 0.0294(17) 0.0230(17) 0.0225(15) 0.0052(13) 0.0102(13) 0.0079(14)
C19 0.0218(15) 0.0257(18) 0.0274(16) 0.0080(14) 0.0115(13) 0.0032(14)
C20 0.0208(15) 0.036(2) 0.0305(17) 0.0056(16) 0.0053(13) 0.0108(15)
C21 0.0253(16) 0.035(2) 0.0359(18) 0.0089(16) 0.0035(14) 0.0169(15)
C22 0.0266(17) 0.047(2) 0.046(2) 0.0318(19) 0.0081(16) 0.0148(17)
C23 0.0254(17) 0.049(2) 0.0307(18) 0.0233(18) -0.0005(14) 0.0080(17)
C24 0.0290(17) 0.0292(19) 0.0207(15) 0.0077(14) 0.0045(13) 0.0088(15)
C25 0.0259(16) 0.0262(18) 0.0220(15) 0.0090(14) 0.0079(13) 0.0080(14)
C26 0.0167(14) 0.0263(18) 0.0255(15) 0.0064(14) 0.0019(12) 0.0053(13)
C27 0.0237(15) 0.0234(17) 0.0261(15) 0.0071(14) 0.0049(13) 0.0120(14)
C28 0.052(3) 0.063(3) 0.065(3) 0.025(3) 0.031(2) 0.030(2)
C29 0.046(2) 0.036(2) 0.075(3) 0.011(2) 0.016(2) 0.017(2)
C30 0.0342(19) 0.031(2) 0.0343(19) 0.0089(17) -0.0010(16) 0.0031(16)
C31 0.0311(18) 0.030(2) 0.0304(17) 0.0049(16) 0.0049(15) 0.0064(16)
C32 0.0216(15) 0.034(2) 0.0189(14) 0.0143(15) -0.0036(12) -0.0016(14)
C33 0.0251(17) 0.037(2) 0.0263(16) 0.0163(16) 0.0005(14) 0.0003(15)
C34 0.0254(17) 0.047(2) 0.0328(18) 0.0231(18) 0.0084(14) 0.0090(16)
C35 0.0310(18) 0.039(2) 0.0255(16) 0.0155(16) 0.0042(14) 0.0097(16)
C36 0.0231(16) 0.0324(19) 0.0259(16) 0.0164(15) 0.0013(13) 0.0012(14)
C37 0.0232(15) 0.0263(18) 0.0204(15) 0.0128(14) -0.0030(12) -0.0016(14)
C38 0.0328(17) 0.0226(17) 0.0129(13) 0.0052(12) -0.0005(12) 0.0090(14)
C39 0.0268(16) 0.039(2) 0.0200(15) 0.0116(15) 0.0049(13) 0.0144(16)
C40 0.0288(18) 0.041(2) 0.0279(17) 0.0021(17) 0.0066(15) 0.0085(17)
C41 0.030(2) 0.046(3) 0.045(2) -0.002(2) 0.0052(17) 0.0017(18)
C42 0.0260(19) 0.057(3) 0.048(2) -0.005(2) 0.0046(18) 0.003(2)
C43 0.0303(19) 0.056(3) 0.0320(18) 0.0089(19) 0.0083(16) 0.0200(19)
C44 0.0280(17) 0.045(2) 0.0198(15) 0.0124(15) 0.0060(13) 0.0167(16)
C45 0.0170(14) 0.048(2) 0.0198(14) 0.0169(16) 0.0057(12) 0.0081(15)
C46 0.0279(18) 0.061(3) 0.0288(18) 0.023(2) 0.0029(15) 0.0103(18)
C47 0.049(2) 0.0182(17) 0.0233(16) 0.0025(14) 0.0044(16) 0.0030(16)
C48 0.042(2) 0.0233(19) 0.0229(16) -0.0025(15) 0.0022(15) -0.0051(16)
C49 0.0253(17) 0.033(2) 0.0317(18) 0.0094(16) 0.0019(14) -0.0068(15)
C50 0.0238(16) 0.035(2) 0.0293(17) 0.0117(16) 0.0076(14) -0.0009(15)
C51 0.0306(18) 0.037(2) 0.0212(15) 0.0037(15) 0.0077(14) 0.0129(16)
C52 0.0360(19) 0.035(2) 0.0220(15) 0.0068(15) 0.0067(14) 0.0150(16)
C53 0.042(2) 0.0181(17) 0.0246(16) 0.0033(14) 0.0094(15) 0.0036(15)
C54 0.0352(19) 0.0204(17) 0.0289(17) -0.0009(14) 0.0079(15) -0.0004(15)
C55 0.0232(17) 0.030(2) 0.050(2) 0.0044(18) 0.0065(16) -0.0013(15)
C56 0.0323(19) 0.035(2) 0.049(2) 0.0099(19) 0.0186(18) 0.0056(17)
C57 0.0349(18) 0.034(2) 0.0226(15) 0.0070(15) 0.0088(14) 0.0148(16)
C58 0.045(2) 0.0277(19) 0.0215(15) 0.0081(14) 0.0088(15) 0.0179(17)
C59 0.091(4) 0.069(3) 0.031(2) -0.002(2) 0.004(2) 0.055(3)
C60 0.040(2) 0.061(3) 0.034(2) 0.007(2) 0.0084(17) 0.019(2)
C61 0.044(2) 0.088(4) 0.041(2) 0.029(2) 0.0125(19) 0.028(2)
C62 0.046(2) 0.047(3) 0.052(2) 0.026(2) 0.016(2) 0.018(2)
O1 0.0219(11) 0.0221(12) 0.0214(10) 0.0073(9) 0.0051(9) 0.0085(9)
O2 0.0211(11) 0.0237(12) 0.0187(10) 0.0031(9) 0.0036(9) 0.0053(9)
O3 0.0172(10) 0.0271(13) 0.0288(11) 0.0100(10) 0.0042(9) 0.0031(9)
O4 0.0265(12) 0.0304(13) 0.0268(11) 0.0134(10) 0.0060(9) 0.0121(10)
O5 0.0215(11) 0.0324(13) 0.0232(11) 0.0086(10) 0.0021(9) 0.0079(10)
O6 0.0183(10) 0.0208(11) 0.0196(10) 0.0049(9) 0.0023(8) 0.0046(9)
O7 0.0462(16) 0.0375(16) 0.0659(19) 0.0260(15) 0.0311(14) 0.0189(13)
O8 0.0383(13) 0.0243(13) 0.0222(11) 0.0064(10) 0.0067(10) 0.0103(11)
O9 0.0292(12) 0.0241(13) 0.0235(11) 0.0010(10) 0.0009(10) -0.0028(10)
O10 0.0251(11) 0.0274(13) 0.0203(10) 0.0056(10) 0.0054(9) -0.0004(10)
O11 0.0284(12) 0.0228(12) 0.0277(11) 0.0085(10) 0.0092(10) 0.0049(10)
O12 0.0281(12) 0.0240(13) 0.0304(12) 0.0038(10) 0.0092(10) 0.0022(10)
O13 0.0346(13) 0.0275(13) 0.0279(12) 0.0055(11) 0.0110(10) 0.0070(11)
O14 0.0436(15) 0.0352(15) 0.0361(14) 0.0074(12) 0.0058(12) 0.0186(13)
Rb1 0.01664(14) 0.01860(15) 0.01913(14) 0.00347(12) 0.00198(11) 0.00382(11)
Rb2 0.02565(16) 0.01976(16) 0.01636(14) 0.00492(12) 0.00197(11) 0.00260(13)

loop_
_atom_type_symbol
_atom_type_description
_atom_type_scat_dispersion_real
_atom_type_scat_dispersion_imag
_atom_type_scat_source
C C 0.0033 0.0016 'International Tables Vol C Tables 4.2.6.8 and 6.1.1.4'
H H 0.0000 0.0000 'International Tables Vol C Tables 4.2.6.8 and 6.1.1.4'
O O 0.0106 0.0060 'International Tables Vol C Tables 4.2.6.8 and 6.1.1.4'
Rb Rb -0.9393 2.9676 'International Tables Vol C Tables 4.2.6.8 and 6.1.1.4'

loop_
_exptl_crystal_face_index_h
_exptl_crystal_face_index_k
_exptl_crystal_face_index_l
_exptl_crystal_face_perp_dist
0.00 1.00 0.00 0.0410
0.00 -1.00 0.00 0.0150
0.00 0.00 -1.00 0.0460
0.00 0.00 1.00 0.0260
-1.00 1.00 0.00 0.1000
1.00 -1.00 0.00 0.0900

loop_
_geom_angle_atom_site_label_1
_geom_angle_atom_site_label_2
_geom_angle_atom_site_label_3
_geom_angle
_geom_angle_site_symmetry_1
_geom_angle_site_symmetry_3
C2 C1 C6 117.5(3) . .
C2 C1 C14 123.2(3) . 2_766
C6 C1 C14 119.4(2) . 2_766
C2 C1 Rb1 120.3(2) . 2_766
C6 C1 Rb1 80.76(17) . 2_766
C14 C1 Rb1 70.58(16) 2_766 2_766
C3 C2 C1 122.5(3) . .
C2 C3 C4 119.8(3) . .
C5 C4 C3 119.7(3) . .
C4 C5 C6 122.6(3) . .
C5 C6 C1 117.9(3) . .
C5 C6 C7 122.4(3) . .
C1 C6 C7 119.6(2) . .
C5 C6 Rb1 124.7(2) . 2_766
C1 C6 Rb1 75.23(17) . 2_766
C7 C6 Rb1 72.81(16) . 2_766
C15 C7 C8 103.6(2) . .
C15 C7 C6 118.4(3) . .
C8 C7 C6 137.9(3) . .
C15 C7 Rb1 71.25(17) . 2_766
C8 C7 Rb1 114.84(19) . 2_766
C6 C7 Rb1 82.99(17) . 2_766
C9 C8 C7 132.7(3) . .
C9 C8 C13 118.9(3) . .
C7 C8 C13 108.4(2) . .
C10 C9 C8 120.5(3) . .
C9 C10 C11 120.8(3) . .
C12 C11 C10 120.5(3) . .
C11 C12 C13 120.8(3) . .
C12 C13 C14 132.8(3) . .
C12 C13 C8 118.5(3) . .
C14 C13 C8 108.6(2) . .
C15 C14 C13 103.8(2) . .
C15 C14 C1 118.1(3) . 2_766
C13 C14 C1 138.1(3) . 2_766
C15 C14 Rb1 73.54(17) . .
C13 C14 Rb1 110.27(19) . .
C1 C14 Rb1 84.52(17) 2_766 .
C15 C15 C14 122.9(3) 2_766 .
C15 C15 C7 121.5(3) 2_766 .
C14 C15 C7 115.6(3) . .
C15 C15 Rb1 79.7(2) 2_766 .
C14 C15 Rb1 81.42(18) . .
C7 C15 Rb1 109.3(2) . .
C15 C15 Rb1 75.2(2) 2_766 2_766
C14 C15 Rb1 112.4(2) . 2_766
C7 C15 Rb1 84.29(17) . 2_766
Rb1 C15 Rb1 154.92(10) . 2_766
O1 C16 C17 108.8(2) . .
O2 C17 C16 109.7(2) . .
O2 C17 Rb1 55.55(13) . .
C16 C17 Rb1 84.71(16) . .
O2 C18 C19 108.7(3) . .
O2 C18 Rb1 54.97(13) . .
C19 C18 Rb1 83.99(16) . .
O3 C19 C18 108.7(2) . .
O3 C20 C21 108.7(3) . .
O4 C21 C20 109.0(3) . .
O4 C21 Rb1 52.68(14) . .
C20 C21 Rb1 84.99(17) . .
O4 C22 C23 109.3(3) . .
O4 C22 Rb1 53.04(14) . .
C23 C22 Rb1 84.50(17) . .
O5 C23 C22 109.2(3) . .
O5 C24 C25 109.1(3) . .
O6 C25 C24 108.5(2) . .
O6 C25 Rb1 50.69(13) . .
C24 C25 Rb1 84.10(17) . .
O6 C26 C27 109.5(2) . .
O6 C26 Rb1 50.94(13) . .
C27 C26 Rb1 83.84(16) . .
O1 C27 C26 109.4(2) . .
O7 C28 C29 107.2(3) . .
C30 C29 C28 103.6(3) . .
C31 C30 C29 102.4(3) . .
O7 C31 C30 104.2(3) . .
C33 C32 C45 125.1(3) . 2_665
C33 C32 C37 117.3(3) . .
C45 C32 C37 117.6(3) 2_665 .
C34 C33 C32 123.0(3) . .
C33 C34 C35 120.0(3) . .
C36 C35 C34 119.4(4) . .
C35 C36 C37 122.7(3) . .
C36 C37 C38 124.2(3) . .
C36 C37 C32 117.6(3) . .
C38 C37 C32 118.1(3) . .
C36 C37 Rb2 123.47(18) . .
C38 C37 Rb2 60.74(15) . .
C32 C37 Rb2 87.88(18) . .
C39 C38 C37 138.5(3) . .
C39 C38 C46 100.3(3) . .
C37 C38 C46 121.2(3) . .
C39 C38 Rb2 98.02(18) . .
C37 C38 Rb2 96.20(17) . .
C46 C38 Rb2 69.96(17) . .
C40 C39 C38 131.0(3) . .
C40 C39 C44 118.5(3) . .
C38 C39 C44 110.5(3) . .
C40 C39 Rb2 123.5(2) . .
C38 C39 Rb2 59.30(15) . .
C44 C39 Rb2 84.96(18) . .
C41 C40 C39 120.6(4) . .
C40 C41 C42 121.1(4) . .
C43 C42 C41 120.5(4) . .
C42 C43 C44 121.2(4) . .
C43 C44 C45 131.9(3) . .
C43 C44 C39 118.2(3) . .
C45 C44 C39 109.9(3) . .
C46 C45 C44 100.9(3) . .
C46 C45 C32 121.4(3) . 2_665
C44 C45 C32 137.6(3) . 2_665
C46 C45 Rb2 58.90(16) . .
C44 C45 Rb2 92.54(18) . .
C32 C45 Rb2 107.42(18) 2_665 .
C46 C45 Rb2 61.65(17) . 2_665
C44 C45 Rb2 116.53(19) . 2_665
C32 C45 Rb2 87.32(18) 2_665 2_665
Rb2 C45 Rb2 117.36(8) . 2_665
C46 C46 C45 121.4(5) 2_665 .
C46 C46 C38 120.2(5) 2_665 .
C45 C46 C38 118.4(3) . .
C46 C46 Rb2 87.0(3) 2_665 .
C45 C46 Rb2 97.26(19) . .
C38 C46 Rb2 83.34(18) . .
C46 C46 Rb2 68.7(3) 2_665 2_665
C45 C46 Rb2 95.6(2) . 2_665
C38 C46 Rb2 108.4(2) . 2_665
Rb2 C46 Rb2 155.69(13) . 2_665
O8 C47 C48 109.5(3) . .
O8 C47 Rb2 51.62(15) . .
C48 C47 Rb2 83.48(19) . .
O9 C48 C47 109.7(3) . .
O9 C49 C50 109.0(3) . .
O10 C50 C49 108.4(3) . .
O10 C50 Rb2 52.34(15) . .
C49 C50 Rb2 83.61(19) . .
O10 C51 C52 108.0(3) . .
O10 C51 Rb2 51.23(14) . .
C52 C51 Rb2 83.70(18) . .
O11 C52 C51 109.0(3) . .
O11 C53 C54 109.1(3) . .
O12 C54 C53 109.5(3) . .
O12 C54 Rb2 52.18(14) . .
C53 C54 Rb2 84.54(18) . .
O12 C55 C56 109.2(3) . .
O12 C55 Rb2 53.00(15) . .
C56 C55 Rb2 85.2(2) . .
O13 C56 C55 108.9(3) . .
O13 C57 C58 108.5(3) . .
O8 C58 C57 109.3(3) . .
O8 C58 Rb2 51.81(14) . .
C57 C58 Rb2 85.22(19) . .
O14 C59 C60 108.7(3) . .
C59 C60 C61 103.1(3) . .
C62 C61 C60 104.4(3) . .
O14 C62 C61 106.1(3) . .
C16 O1 C27 111.7(2) . .
C16 O1 Rb1 123.18(16) . .
C27 O1 Rb1 121.39(15) . .
C18 O2 C17 111.6(2) . .
C18 O2 Rb1 102.83(16) . .
C17 O2 Rb1 102.08(16) . .
C20 O3 C19 112.1(2) . .
C20 O3 Rb1 120.75(17) . .
C19 O3 Rb1 120.86(16) . .
C21 O4 C22 111.6(2) . .
C21 O4 Rb1 105.34(17) . .
C22 O4 Rb1 104.74(18) . .
C24 O5 C23 112.6(2) . .
C24 O5 Rb1 121.26(16) . .
C23 O5 Rb1 119.97(18) . .
C26 O6 C25 111.2(2) . .
C26 O6 Rb1 107.43(17) . .
C25 O6 Rb1 107.75(16) . .
C28 O7 C31 108.2(3) . .
C58 O8 C47 111.1(2) . .
C58 O8 Rb2 106.22(18) . .
C47 O8 Rb2 106.41(18) . .
C49 O9 C48 112.4(3) . .
C49 O9 Rb2 123.1(2) . .
C48 O9 Rb2 120.14(19) . .
C51 O10 C50 113.1(2) . .
C51 O10 Rb2 107.54(17) . .
C50 O10 Rb2 105.97(18) . .
C53 O11 C52 112.8(2) . .
C53 O11 Rb2 117.52(18) . .
C52 O11 Rb2 121.32(19) . .
C54 O12 C55 111.1(3) . .
C54 O12 Rb2 105.76(17) . .
C55 O12 Rb2 104.56(18) . .
C56 O13 C57 112.4(3) . .
C56 O13 Rb2 119.9(2) . .
C57 O13 Rb2 121.66(19) . .
C59 O14 C62 105.8(3) . .
O1 Rb1 O5 113.23(6) . .
O1 Rb1 O3 112.64(6) . .
O5 Rb1 O3 113.82(6) . .
O1 Rb1 O6 57.09(5) . .
O5 Rb1 O6 56.60(5) . .
O3 Rb1 O6 142.05(6) . .
O1 Rb1 O4 141.44(6) . .
O5 Rb1 O4 57.48(6) . .
O3 Rb1 O4 56.74(6) . .
O6 Rb1 O4 106.23(6) . .
O1 Rb1 O2 56.26(5) . .
O5 Rb1 O2 141.66(6) . .
O3 Rb1 O2 56.75(5) . .
O6 Rb1 O2 105.73(5) . .
O4 Rb1 O2 105.55(6) . .
O1 Rb1 C15 84.45(7) . .
O5 Rb1 C15 123.57(7) . .
O3 Rb1 C15 105.78(7) . .
O6 Rb1 C15 108.92(7) . .
O4 Rb1 C15 133.26(7) . .
O2 Rb1 C15 93.55(7) . .
O1 Rb1 C15 85.12(7) . 2_766
O5 Rb1 C15 100.25(7) . 2_766
O3 Rb1 C15 128.58(7) . 2_766
O6 Rb1 C15 88.71(7) . 2_766
O4 Rb1 C15 131.89(7) . 2_766
O2 Rb1 C15 114.00(6) . 2_766
C15 Rb1 C15 25.08(10) . 2_766
O1 Rb1 C14 104.60(7) . .
O5 Rb1 C14 125.03(7) . .
O3 Rb1 C14 84.27(7) . .
O6 Rb1 C14 132.71(6) . .
O4 Rb1 C14 110.28(7) . .
O2 Rb1 C14 92.45(7) . .
C15 Rb1 C14 25.04(7) . .
C15 Rb1 C14 44.32(7) 2_766 .
O1 Rb1 C7 105.80(7) . 2_766
O5 Rb1 C7 80.16(7) . 2_766
O3 Rb1 C7 127.30(7) . 2_766
O6 Rb1 C7 89.20(7) . 2_766
O4 Rb1 C7 108.55(6) . 2_766
O2 Rb1 C7 136.95(6) . 2_766
C15 Rb1 C7 43.57(7) . 2_766
C15 Rb1 C7 24.46(7) 2_766 2_766
C14 Rb1 C7 51.35(7) . 2_766
O1 Rb1 C1 127.50(6) . 2_766
O5 Rb1 C1 102.16(7) . 2_766
O3 Rb1 C1 84.47(7) . 2_766
O6 Rb1 C1 132.16(6) . 2_766
O4 Rb1 C1 90.15(6) . 2_766
O2 Rb1 C1 112.66(6) . 2_766
C15 Rb1 C1 43.21(7) . 2_766
C15 Rb1 C1 50.29(7) 2_766 2_766
C14 Rb1 C1 24.90(7) . 2_766
C7 Rb1 C1 43.09(7) 2_766 2_766
O1 Rb1 C6 127.60(6) . 2_766
O5 Rb1 C6 81.82(7) . 2_766
O3 Rb1 C6 104.33(6) . 2_766
O6 Rb1 C6 109.59(6) . 2_766
O4 Rb1 C6 89.89(6) . 2_766
O2 Rb1 C6 135.42(6) . 2_766
C15 Rb1 C6 49.70(7) . 2_766
C15 Rb1 C6 42.50(7) 2_766 2_766
C14 Rb1 C6 43.25(7) . 2_766
C7 Rb1 C6 24.20(7) 2_766 2_766
C1 Rb1 C6 24.01(7) 2_766 2_766
O9 Rb2 O13 114.14(7) . .
O9 Rb2 O11 111.17(7) . .
O13 Rb2 O11 115.48(6) . .
O9 Rb2 O12 140.07(6) . .
O13 Rb2 O12 57.57(6) . .
O11 Rb2 O12 58.07(6) . .
O9 Rb2 O8 57.88(7) . .
O13 Rb2 O8 56.57(7) . .
O11 Rb2 O8 141.97(6) . .
O12 Rb2 O8 104.86(6) . .
O9 Rb2 C46 104.48(9) . .
O13 Rb2 C46 96.46(8) . .
O11 Rb2 C46 113.81(9) . .
O12 Rb2 C46 115.04(8) . .
O8 Rb2 C46 104.20(9) . .
O9 Rb2 O10 56.06(7) . .
O13 Rb2 O10 145.85(6) . .
O11 Rb2 O10 55.86(6) . .
O12 Rb2 O10 106.70(6) . .
O8 Rb2 O10 107.60(6) . .
C46 Rb2 O10 117.46(8) . .
O9 Rb2 C38 118.17(7) . .
O13 Rb2 C38 108.12(7) . .
O11 Rb2 C38 87.15(7) . .
O12 Rb2 C38 100.41(7) . .
O8 Rb2 C38 130.79(7) . .
C46 Rb2 C38 26.70(10) . .
O10 Rb2 C38 104.43(7) . .
O9 Rb2 C46 80.23(8) . 2_665
O13 Rb2 C46 108.26(8) . 2_665
O11 Rb2 C46 122.78(9) . 2_665
O12 Rb2 C46 139.33(8) . 2_665
O8 Rb2 C46 92.76(9) . 2_665
C46 Rb2 C46 24.31(13) . 2_665
O10 Rb2 C46 102.16(7) . 2_665
C38 Rb2 C46 44.01(9) . 2_665
O9 Rb2 C45 114.08(8) . .
O13 Rb2 C45 72.63(7) . .
O11 Rb2 C45 124.14(8) . .
O12 Rb2 C45 100.78(7) . .
O8 Rb2 C45 90.75(7) . .
C46 Rb2 C45 23.84(8) . .
O10 Rb2 C45 141.23(6) . .
C38 Rb2 C45 42.92(8) . .
C46 Rb2 C45 41.65(8) 2_665 .
O9 Rb2 C55 148.19(8) . .
O13 Rb2 C55 40.69(8) . .
O11 Rb2 C55 77.89(7) . .
O12 Rb2 C55 22.43(7) . .
O8 Rb2 C55 95.62(8) . .
C46 Rb2 C55 98.69(9) . .
O10 Rb2 C55 129.12(7) . .
C38 Rb2 C55 92.06(9) . .
C46 Rb2 C55 121.65(9) 2_665 .
C45 Rb2 C55 80.54(8) . .
O9 Rb2 C37 104.18(7) . .
O13 Rb2 C37 130.88(7) . .
O11 Rb2 C37 74.60(7) . .
O12 Rb2 C37 108.33(7) . .
O8 Rb2 C37 141.29(7) . .
C46 Rb2 C37 43.01(9) . .
O10 Rb2 C37 81.39(6) . .
C38 Rb2 C37 23.06(7) . .
C46 Rb2 C37 48.74(9) 2_665 .
C45 Rb2 C37 64.10(7) . .
C55 Rb2 C37 107.63(8) . .

loop_
_geom_bond_atom_site_label_1
_geom_bond_atom_site_label_2
_geom_bond_distance
_geom_bond_site_symmetry_2
C1 C2 1.412(4) .
C1 C6 1.449(4) .
C1 C14 1.457(4) 2_766
C1 Rb1 3.444(3) 2_766
C2 C3 1.380(4) .
C3 C4 1.391(4) .
C4 C5 1.376(4) .
C5 C6 1.408(4) .
C6 C7 1.452(4) .
C6 Rb1 3.516(3) 2_766
C7 C15 1.408(4) .
C7 C8 1.439(4) .
C7 Rb1 3.384(3) 2_766
C8 C9 1.404(4) .
C8 C13 1.459(4) .
C9 C10 1.381(4) .
C10 C11 1.400(4) .
C11 C12 1.383(4) .
C12 C13 1.406(4) .
C13 C14 1.438(4) .
C14 C15 1.397(4) .
C14 C1 1.457(4) 2_766
C14 Rb1 3.263(3) .
C15 C15 1.388(6) 2_766
C15 Rb1 3.165(3) .
C15 Rb1 3.220(3) 2_766
C16 O1 1.422(3) .
C16 C17 1.494(4) .
C17 O2 1.434(3) .
C17 Rb1 3.683(3) .
C18 O2 1.434(4) .
C18 C19 1.489(4) .
C18 Rb1 3.699(3) .
C19 O3 1.425(3) .
C20 O3 1.418(4) .
C20 C21 1.494(5) .
C21 O4 1.421(4) .
C21 Rb1 3.662(3) .
C22 O4 1.430(4) .
C22 C23 1.492(5) .
C22 Rb1 3.655(3) .
C23 O5 1.422(4) .
C24 O5 1.419(4) .
C24 C25 1.496(4) .
C25 O6 1.422(3) .
C25 Rb1 3.684(3) .
C26 O6 1.421(3) .
C26 C27 1.494(4) .
C26 Rb1 3.678(3) .
C27 O1 1.424(4) .
C28 O7 1.427(5) .
C28 C29 1.518(6) .
C29 C30 1.516(5) .
C30 C31 1.501(5) .
C31 O7 1.429(4) .
C32 C33 1.408(5) .
C32 C45 1.439(5) 2_665
C32 C37 1.462(4) .
C33 C34 1.377(5) .
C34 C35 1.393(5) .
C35 C36 1.387(5) .
C36 C37 1.410(5) .
C37 C38 1.434(5) .
C37 Rb2 3.640(3) .
C38 C39 1.432(5) .
C38 C46 1.445(5) .
C38 Rb2 3.194(3) .
C39 C40 1.399(5) .
C39 C44 1.475(5) .
C39 Rb2 3.678(3) .
C40 C41 1.378(5) .
C41 C42 1.396(6) .
C42 C43 1.371(6) .
C43 C44 1.400(5) .
C44 C45 1.435(5) .
C45 C46 1.426(5) .
C45 C32 1.440(5) 2_665
C45 Rb2 3.499(3) .
C45 Rb2 3.662(3) 2_665
C46 C46 1.335(8) 2_665
C46 Rb2 3.021(3) .
C46 Rb2 3.238(3) 2_665
C47 O8 1.428(4) .
C47 C48 1.493(5) .
C47 Rb2 3.661(4) .
C48 O9 1.422(4) .
C49 O9 1.418(4) .
C49 C50 1.496(5) .
C50 O10 1.425(4) .
C50 Rb2 3.705(3) .
C51 O10 1.417(4) .
C51 C52 1.499(5) .
C51 Rb2 3.731(3) .
C52 O11 1.415(4) .
C53 O11 1.415(4) .
C53 C54 1.496(5) .
C54 O12 1.421(4) .
C54 Rb2 3.641(3) .
C55 O12 1.428(4) .
C55 C56 1.496(5) .
C55 Rb2 3.621(4) .
C56 O13 1.411(4) .
C57 O13 1.413(4) .
C57 C58 1.488(5) .
C58 O8 1.424(4) .
C58 Rb2 3.655(3) .
C59 O14 1.406(5) .
C59 C60 1.503(5) .
C60 C61 1.528(5) .
C61 C62 1.488(5) .
C62 O14 1.417(4) .
O1 Rb1 2.8781(19) .
O2 Rb1 3.106(2) .
O3 Rb1 2.909(2) .
O4 Rb1 3.020(2) .
O5 Rb1 2.898(2) .
O6 Rb1 2.993(2) .
O8 Rb2 2.992(2) .
O9 Rb2 2.875(2) .
O10 Rb2 3.050(2) .
O11 Rb2 2.935(2) .
O12 Rb2 2.988(2) .
O13 Rb2 2.894(2) .
Rb1 C15 3.220(3) 2_766
Rb1 C7 3.384(3) 2_766
Rb1 C1 3.444(3) 2_766
Rb1 C6 3.516(3) 2_766
Rb2 C46 3.238(3) 2_665
